data_4079494
loop_
_publ_author_name
'Leung, Wing-Por'
'Chiu, Wang-Kin'
'Mak, Thomas C. W.'

_publ_section_title
;
 Synthesis and Structural Characterization of Metallogermylenes,
 Cp-Substituted Germylene, and a Germanium(II)-Borane Adduct from
 Pyridyl-1-azaallyl Germanium(II) Chloride
;
_journal_issue 19
_journal_name_full Organometallics
_journal_page_first 6966
_journal_paper_doi 10.1021/om3007739
_journal_volume 31
_journal_year 2012
_chemical_formula_sum 'C24 H32 Ge N2 Si2'
_chemical_formula_weight 477.29
_chemical_name_systematic
; 
 ? 
;
_space_group_IT_number 14
_symmetry_cell_setting monoclinic
_symmetry_space_group_name_Hall '-P 2yn'
_symmetry_space_group_name_H-M 'P 1 21/n 1'
_atom_sites_solution_hydrogens geom
_atom_sites_solution_primary direct
_atom_sites_solution_secondary difmap
_audit_creation_method SHELXL-97
_cell_angle_alpha 90.00
_cell_angle_beta 100.549(7)
_cell_angle_gamma 90.00
_cell_formula_units_Z 4
_cell_length_a 9.922(4)
_cell_length_b 13.749(5)
_cell_length_c 18.760(7)
_cell_measurement_temperature 293(2)
_cell_volume 2515.9(17)
_computing_cell_refinement 'BRUKER SMART CCD DIFFRACTOMETER'
_computing_data_collection 'BRUKER SMART CCD DIFFRACTOMETER'
_computing_data_reduction 'BRUKER SMART CCD DIFFRACTOMETER'
_computing_molecular_graphics 'SIEMENS SHELXTL'
_computing_publication_material 'SIEMENS SHELXTL'
_computing_structure_refinement 'SHELXL-97 (Sheldrick, 2008)'
_computing_structure_solution 'SHELXS-97 (Sheldrick, 2008)'
_diffrn_ambient_temperature 293(2)
_diffrn_measured_fraction_theta_full 1.000
_diffrn_measured_fraction_theta_max 1.000
_diffrn_measurement_device_type 'BRUKER SMART CCD DIFFRACTOMETER'
_diffrn_measurement_method 'OMEGA SCAN'
_diffrn_radiation_monochromator graphite
_diffrn_radiation_source 'fine-focus sealed tube'
_diffrn_radiation_type MoK\a
_diffrn_radiation_wavelength 0.71073
_diffrn_reflns_av_R_equivalents 0.0448
_diffrn_reflns_av_sigmaI/netI 0.0463
_diffrn_reflns_limit_h_max 7
_diffrn_reflns_limit_h_min -11
_diffrn_reflns_limit_k_max 15
_diffrn_reflns_limit_k_min -16
_diffrn_reflns_limit_l_max 22
_diffrn_reflns_limit_l_min -19
_diffrn_reflns_number 13426
_diffrn_reflns_theta_full 25.00
_diffrn_reflns_theta_max 25.00
_diffrn_reflns_theta_min 1.85
_exptl_absorpt_coefficient_mu 1.325
_exptl_absorpt_correction_T_max 0.7456
_exptl_absorpt_correction_T_min 0.5158
_exptl_absorpt_correction_type none
_exptl_crystal_colour yellow
_exptl_crystal_density_diffrn 1.260
_exptl_crystal_density_method 'not measured'
_exptl_crystal_description block
_exptl_crystal_F_000 1000
_exptl_crystal_size_max 0.50
_exptl_crystal_size_mid 0.30
_exptl_crystal_size_min 0.20
_refine_diff_density_max 0.556
_refine_diff_density_min -0.375
_refine_diff_density_rms 0.063
_refine_ls_extinction_method none
_refine_ls_goodness_of_fit_ref 1.058
_refine_ls_hydrogen_treatment riding
_refine_ls_matrix_type full
_refine_ls_number_parameters 262
_refine_ls_number_reflns 4436
_refine_ls_number_restraints 0
_refine_ls_restrained_S_all 1.058
_refine_ls_R_factor_all 0.0529
_refine_ls_R_factor_gt 0.0373
_refine_ls_shift/su_max 0.001
_refine_ls_shift/su_mean 0.000
_refine_ls_structure_factor_coef Fsqd
_refine_ls_weighting_details 'calc w=1/[\s^2^(Fo^2^)+(0.0622P)^2^+0.0584P] where P=(Fo^2^+2Fc^2^)/3'
_refine_ls_weighting_scheme calc
_refine_ls_wR_factor_gt 0.0961
_refine_ls_wR_factor_ref 0.1073
_reflns_number_gt 3466
_reflns_number_total 4436
_reflns_threshold_expression >2sigma(I)
_cod_data_source_file om3007739_si_003.cif
_cod_data_source_block CWK31
_cod_depositor_comments
;
The following automatic conversions were performed:

'_symmetry_cell_setting' value 'Monoclinic' changed to 'monoclinic'
according to /home/saulius/struct/CIF-dictionaries/cif_core.dic
dictionary named 'cif_core.dic' version 2.4.2 from 2011-04-26.

Automatic conversion script
Id: cif_fix_values 1891 2012-01-12 08:04:46Z andrius 
;
_cod_original_sg_symbol_H-M P2(1)/n
_cod_database_code 4079494

loop_
_symmetry_equiv_pos_as_xyz
'x, y, z'
'-x+1/2, y+1/2, -z+1/2'
'-x, -y, -z'
'x-1/2, -y-1/2, z-1/2'

loop_
_atom_site_label
_atom_site_type_symbol
_atom_site_fract_x
_atom_site_fract_y
_atom_site_fract_z
_atom_site_U_iso_or_equiv
_atom_site_adp_type
_atom_site_occupancy
_atom_site_symmetry_multiplicity
_atom_site_calc_flag
_atom_site_refinement_flags
Ge1 Ge 0.51047(3) 0.82647(2) 0.117262(15) 0.03439(13) Uani 1 1 d .
Si1 Si 0.49684(7) 0.77707(6) 0.37691(4) 0.0383(2) Uani 1 1 d .
Si2 Si 0.82616(8) 0.79044(7) 0.15848(5) 0.0439(2) Uani 1 1 d .
N1 N 0.4135(2) 0.71773(15) 0.16333(12) 0.0349(5) Uani 1 1 d .
N2 N 0.6719(2) 0.79681(16) 0.19150(12) 0.0338(5) Uani 1 1 d .
C1 C 0.3208(3) 0.6649(2) 0.11742(18) 0.0454(8) Uani 1 1 d .
H1A H 0.3032 0.6815 0.0685 0.055 Uiso 1 1 calc R
C2 C 0.2527(3) 0.5889(2) 0.1399(2) 0.0563(9) Uani 1 1 d .
H2A H 0.1877 0.5547 0.1074 0.068 Uiso 1 1 calc R
C3 C 0.2818(3) 0.5635(2) 0.2115(2) 0.0585(9) Uani 1 1 d .
H3A H 0.2377 0.5106 0.2281 0.070 Uiso 1 1 calc R
C4 C 0.3754(3) 0.6157(2) 0.25882(17) 0.0468(7) Uani 1 1 d .
H4A H 0.3946 0.5978 0.3075 0.056 Uiso 1 1 calc R
C5 C 0.4428(3) 0.69523(18) 0.23541(15) 0.0342(6) Uani 1 1 d .
C6 C 0.5432(2) 0.75276(18) 0.28549(14) 0.0317(6) Uani 1 1 d .
C7 C 0.3059(3) 0.7862(3) 0.36410(19) 0.0595(9) Uani 1 1 d .
H7A H 0.2795 0.7988 0.4100 0.089 Uiso 1 1 calc R
H7B H 0.2655 0.7263 0.3445 0.089 Uiso 1 1 calc R
H7C H 0.2747 0.8384 0.3312 0.089 Uiso 1 1 calc R
C8 C 0.5554(4) 0.6805(2) 0.44577(19) 0.0599(9) Uani 1 1 d .
H8A H 0.5286 0.6976 0.4908 0.090 Uiso 1 1 calc R
H8B H 0.6534 0.6749 0.4529 0.090 Uiso 1 1 calc R
H8C H 0.5144 0.6195 0.4289 0.090 Uiso 1 1 calc R
C9 C 0.5606(3) 0.8975(2) 0.41517(18) 0.0560(8) Uani 1 1 d .
H9A H 0.5345 0.9064 0.4616 0.084 Uiso 1 1 calc R
H9B H 0.5214 0.9483 0.3829 0.084 Uiso 1 1 calc R
H9C H 0.6587 0.8995 0.4208 0.084 Uiso 1 1 calc R
C10 C 0.6554(2) 0.79141(19) 0.26217(14) 0.0320(6) Uani 1 1 d .
C11 C 0.7691(3) 0.83399(19) 0.31697(15) 0.0370(6) Uani 1 1 d .
C12 C 0.8389(3) 0.7786(2) 0.37376(16) 0.0452(7) Uani 1 1 d .
H12A H 0.8150 0.7139 0.3786 0.054 Uiso 1 1 calc R
C13 C 0.9445(3) 0.8197(3) 0.42338(19) 0.0598(10) Uani 1 1 d .
H13A H 0.9918 0.7822 0.4611 0.072 Uiso 1 1 calc R
C14 C 0.9792(3) 0.9149(3) 0.4172(2) 0.0699(11) Uani 1 1 d .
H14A H 1.0497 0.9421 0.4507 0.084 Uiso 1 1 calc R
C15 C 0.9105(3) 0.9704(3) 0.3617(2) 0.0615(9) Uani 1 1 d .
H15A H 0.9340 1.0355 0.3582 0.074 Uiso 1 1 calc R
C16 C 0.8062(3) 0.9305(2) 0.31078(17) 0.0480(7) Uani 1 1 d .
H16A H 0.7613 0.9683 0.2726 0.058 Uiso 1 1 calc R
C17 C 0.9729(4) 0.7415(4) 0.2234(2) 0.1074(19) Uani 1 1 d .
H17A H 0.9917 0.7830 0.2651 0.161 Uiso 1 1 calc R
H17B H 1.0521 0.7386 0.2007 0.161 Uiso 1 1 calc R
H17C H 0.9513 0.6773 0.2380 0.161 Uiso 1 1 calc R
C18 C 0.8704(4) 0.9127(3) 0.1270(2) 0.0839(12) Uani 1 1 d .
H18A H 0.8879 0.9564 0.1676 0.126 Uiso 1 1 calc R
H18B H 0.7955 0.9369 0.0918 0.126 Uiso 1 1 calc R
H18C H 0.9509 0.9079 0.1055 0.126 Uiso 1 1 calc R
C19 C 0.7951(4) 0.7089(3) 0.0786(2) 0.0843(13) Uani 1 1 d .
H19A H 0.7720 0.6451 0.0934 0.126 Uiso 1 1 calc R
H19B H 0.8763 0.7053 0.0578 0.126 Uiso 1 1 calc R
H19C H 0.7208 0.7340 0.0434 0.126 Uiso 1 1 calc R
C20 C 0.4266(3) 0.9381(2) 0.17332(17) 0.0481(8) Uani 1 1 d .
H20A H 0.4394 0.9340 0.2263 0.058 Uiso 1 1 calc R
C21 C 0.4885(4) 1.0172(2) 0.1421(2) 0.0624(9) Uani 1 1 d .
H21A H 0.5748 1.0431 0.1595 0.075 Uiso 1 1 calc R
C22 C 0.3998(5) 1.0481(3) 0.0829(2) 0.0851(13) Uani 1 1 d .
H22A H 0.4171 1.0963 0.0510 0.102 Uiso 1 1 calc R
C23 C 0.2778(4) 0.9954(3) 0.0775(2) 0.0751(12) Uani 1 1 d .
H23A H 0.2005 1.0035 0.0416 0.090 Uiso 1 1 calc R
C24 C 0.2897(3) 0.9312(2) 0.13241(19) 0.0561(9) Uani 1 1 d .
H24A H 0.2214 0.8896 0.1422 0.067 Uiso 1 1 calc R

loop_
_atom_site_aniso_label
_atom_site_aniso_U_11
_atom_site_aniso_U_22
_atom_site_aniso_U_33
_atom_site_aniso_U_23
_atom_site_aniso_U_13
_atom_site_aniso_U_12
Ge1 0.03729(19) 0.03950(19) 0.02699(19) 0.00102(12) 0.00748(12) -0.00170(11)
Si1 0.0393(4) 0.0465(5) 0.0315(4) 0.0035(3) 0.0126(3) 0.0058(3)
Si2 0.0334(4) 0.0633(5) 0.0377(5) 0.0024(4) 0.0140(3) 0.0002(4)
N1 0.0346(12) 0.0336(11) 0.0360(14) -0.0001(10) 0.0052(10) -0.0045(9)
N2 0.0286(11) 0.0433(12) 0.0306(13) 0.0043(10) 0.0084(9) 0.0003(9)
C1 0.0404(16) 0.0472(17) 0.0453(19) -0.0028(14) -0.0010(13) -0.0046(13)
C2 0.0470(18) 0.056(2) 0.064(2) -0.0082(17) 0.0069(16) -0.0191(15)
C3 0.058(2) 0.0507(19) 0.070(2) 0.0049(17) 0.0194(17) -0.0201(15)
C4 0.0476(17) 0.0476(17) 0.0475(19) 0.0079(15) 0.0149(14) -0.0087(14)
C5 0.0327(14) 0.0361(14) 0.0359(16) 0.0031(12) 0.0118(11) 0.0036(11)
C6 0.0326(14) 0.0348(13) 0.0287(14) 0.0041(11) 0.0080(11) 0.0017(11)
C7 0.0483(19) 0.077(2) 0.057(2) 0.0029(18) 0.0194(16) 0.0073(17)
C8 0.068(2) 0.073(2) 0.041(2) 0.0186(16) 0.0169(16) 0.0118(17)
C9 0.061(2) 0.060(2) 0.051(2) -0.0120(16) 0.0197(16) 0.0060(16)
C10 0.0324(14) 0.0346(13) 0.0296(15) 0.0014(11) 0.0070(11) 0.0030(11)
C11 0.0318(14) 0.0485(16) 0.0318(16) -0.0017(12) 0.0088(11) 0.0004(12)
C12 0.0386(16) 0.0587(18) 0.0385(17) 0.0006(15) 0.0071(13) 0.0067(13)
C13 0.0410(18) 0.097(3) 0.039(2) -0.0035(18) 0.0004(14) 0.0084(17)
C14 0.0445(19) 0.106(3) 0.056(2) -0.026(2) 0.0010(16) -0.011(2)
C15 0.053(2) 0.062(2) 0.070(3) -0.0161(19) 0.0133(18) -0.0184(16)
C16 0.0454(17) 0.0523(18) 0.0464(19) -0.0018(15) 0.0089(14) -0.0080(14)
C17 0.062(2) 0.201(5) 0.066(3) 0.032(3) 0.030(2) 0.067(3)
C18 0.081(3) 0.088(3) 0.094(3) 0.010(2) 0.046(2) -0.026(2)
C19 0.070(3) 0.113(3) 0.080(3) -0.034(3) 0.042(2) -0.013(2)
C20 0.0559(19) 0.0506(18) 0.0374(17) -0.0023(14) 0.0073(14) 0.0149(14)
C21 0.076(2) 0.0397(18) 0.070(2) -0.0065(18) 0.0086(19) -0.0051(16)
C22 0.138(4) 0.044(2) 0.072(3) 0.0198(19) 0.012(3) 0.009(2)
C23 0.087(3) 0.066(2) 0.063(3) -0.002(2) -0.012(2) 0.025(2)
C24 0.0488(19) 0.056(2) 0.065(2) -0.0041(17) 0.0129(16) 0.0110(15)

loop_
_atom_type_symbol
_atom_type_description
_atom_type_scat_dispersion_real
_atom_type_scat_dispersion_imag
_atom_type_scat_source
C C 0.0033 0.0016 'International Tables Vol C Tables 4.2.6.8 and 6.1.1.4'
H H 0.0000 0.0000 'International Tables Vol C Tables 4.2.6.8 and 6.1.1.4'
N N 0.0061 0.0033 'International Tables Vol C Tables 4.2.6.8 and 6.1.1.4'
Si Si 0.0817 0.0704 'International Tables Vol C Tables 4.2.6.8 and 6.1.1.4'
Ge Ge 0.1547 1.8001 'International Tables Vol C Tables 4.2.6.8 and 6.1.1.4'

loop_
_geom_angle_atom_site_label_1
_geom_angle_atom_site_label_2
_geom_angle_atom_site_label_3
_geom_angle
N2 Ge1 N1 86.23(9)
N2 Ge1 C20 98.17(10)
N1 Ge1 C20 93.53(12)
C9 Si1 C8 108.85(16)
C9 Si1 C7 104.69(16)
C8 Si1 C7 108.44(16)
C9 Si1 C6 112.64(14)
C8 Si1 C6 113.96(14)
C7 Si1 C6 107.76(14)
N2 Si2 C17 114.78(16)
N2 Si2 C19 106.78(14)
C17 Si2 C19 107.9(2)
N2 Si2 C18 109.80(16)
C17 Si2 C18 109.6(2)
C19 Si2 C18 107.7(2)
C1 N1 C5 120.4(2)
C1 N1 Ge1 116.1(2)
C5 N1 Ge1 123.43(16)
C10 N2 Si2 127.32(17)
C10 N2 Ge1 118.18(17)
Si2 N2 Ge1 114.26(12)
N1 C1 C2 122.5(3)
C1 C2 C3 118.4(3)
C4 C3 C2 120.0(3)
C3 C4 C5 121.1(3)
N1 C5 C4 117.5(2)
N1 C5 C6 120.5(2)
C4 C5 C6 121.9(3)
C10 C6 C5 119.9(2)
C10 C6 Si1 124.56(19)
C5 C6 Si1 115.32(19)
N2 C10 C6 125.2(2)
N2 C10 C11 115.8(2)
C6 C10 C11 119.0(2)
C12 C11 C16 119.1(3)
C12 C11 C10 121.3(3)
C16 C11 C10 119.6(2)
C11 C12 C13 120.1(3)
C14 C13 C12 120.3(3)
C13 C14 C15 120.2(3)
C14 C15 C16 120.6(3)
C15 C16 C11 119.8(3)
C21 C20 C24 105.5(3)
C21 C20 Ge1 96.4(2)
C24 C20 Ge1 96.1(2)
C22 C21 C20 108.2(3)
C21 C22 C23 108.7(3)
C24 C23 C22 109.3(3)
C23 C24 C20 108.0(3)

loop_
_geom_bond_atom_site_label_1
_geom_bond_atom_site_label_2
_geom_bond_distance
Ge1 N2 1.963(2)
Ge1 N1 2.052(2)
Ge1 C20 2.115(3)
Si1 C9 1.868(3)
Si1 C8 1.869(3)
Si1 C7 1.870(3)
Si1 C6 1.885(3)
Si2 N2 1.756(2)
Si2 C17 1.846(4)
Si2 C19 1.851(4)
Si2 C18 1.861(4)
N1 C1 1.351(3)
N1 C5 1.366(3)
N2 C10 1.367(3)
C1 C2 1.354(4)
C2 C3 1.367(5)
C3 C4 1.365(4)
C4 C5 1.394(4)
C5 C6 1.469(4)
C6 C10 1.375(4)
C10 C11 1.500(4)
C11 C12 1.387(4)
C11 C16 1.388(4)
C12 C13 1.388(4)
C13 C14 1.364(5)
C14 C15 1.367(5)
C15 C16 1.387(4)
C20 C21 1.427(5)
C20 C24 1.435(4)
C21 C22 1.353(5)
C22 C23 1.399(5)
C23 C24 1.346(5)
